data_7113334
loop_
_publ_author_name
'Weston, Mitchell H.'
'Nakajima, Katsumasa'
'Parvez, Masood'
'Back, Thomas G.'

_publ_section_title
;
 Ring-expansion of tertiary cyclic alpha-vinylamines by tandem conjugate
 addition to (p-toluenesulfonyl)ethyne and formal 3-aza-Cope
 rearrangement.
;
_journal_issue 37
_journal_name_full 'Chemical communications (Cambridge, England)'
_journal_page_first 3903
_journal_page_last 3905
_journal_paper_doi 10.1039/b607713g
_journal_year 2006
_chemical_formula_sum 'C23 H27 N O2 S'
_chemical_formula_weight 381.52
_chemical_name_systematic
;
?
;
_space_group_IT_number 61
_symmetry_cell_setting orthorhombic
_symmetry_space_group_name_Hall '-P 2ac 2ab'
_symmetry_space_group_name_H-M 'P b c a'
_atom_sites_solution_hydrogens geom
_atom_sites_solution_primary direct
_atom_sites_solution_secondary difmap
_cell_angle_alpha 90.00
_cell_angle_beta 90.00
_cell_angle_gamma 90.00
_cell_formula_units_Z 8
_cell_length_a 17.003(4)
_cell_length_b 11.331(4)
_cell_length_c 21.365(7)
_cell_measurement_reflns_used 8795
_cell_measurement_temperature 173(2)
_cell_measurement_theta_max 27.4
_cell_measurement_theta_min 3.9
_cell_volume 4116(2)
_computing_cell_refinement 'HKL DENZO (Otwinowski & Minor, 1997)'
_computing_data_collection 'COLLECT (Hooft, 1998)'
_computing_data_reduction 'SCALEPACK (Otwinowski & Minor, 1997)'
_computing_molecular_graphics 'ORTEPII (Johnson, 1976)'
_computing_publication_material 'SHELXL-97 (Sheldrick, 1997)'
_computing_structure_refinement 'SHELXL-97 (Sheldrick, 1997)'
_computing_structure_solution 'SAPI91 (Fan, 1991)'
_diffrn_ambient_temperature 173(2)
_diffrn_measured_fraction_theta_full 0.991
_diffrn_measured_fraction_theta_max 0.991
_diffrn_measurement_device_type 'Nonius KappaCCD'
_diffrn_measurement_method ' \w and \f '
_diffrn_radiation_monochromator graphite
_diffrn_radiation_source 'fine-focus sealed tube'
_diffrn_radiation_type MoK\a
_diffrn_radiation_wavelength 0.71073
_diffrn_reflns_av_R_equivalents 0.0224
_diffrn_reflns_av_sigmaI/netI 0.0330
_diffrn_reflns_limit_h_max 21
_diffrn_reflns_limit_h_min -21
_diffrn_reflns_limit_k_max 14
_diffrn_reflns_limit_k_min -14
_diffrn_reflns_limit_l_max 27
_diffrn_reflns_limit_l_min -27
_diffrn_reflns_number 8795
_diffrn_reflns_theta_full 27.44
_diffrn_reflns_theta_max 27.44
_diffrn_reflns_theta_min 3.91
_exptl_absorpt_coefficient_mu 0.175
_exptl_absorpt_correction_T_max 0.9794
_exptl_absorpt_correction_T_min 0.9693
_exptl_absorpt_correction_type multi-scan
_exptl_absorpt_process_details 'SORTAV: (Blessing, 1997)'
_exptl_crystal_colour colorless
_exptl_crystal_density_diffrn 1.231
_exptl_crystal_density_meas ?
_exptl_crystal_density_method 'not measured'
_exptl_crystal_description prism
_exptl_crystal_F_000 1632
_exptl_crystal_size_max 0.18
_exptl_crystal_size_mid 0.14
_exptl_crystal_size_min 0.12
_refine_diff_density_max 0.420
_refine_diff_density_min -0.327
_refine_diff_density_rms 0.042
_refine_ls_extinction_method none
_refine_ls_goodness_of_fit_ref 0.985
_refine_ls_hydrogen_treatment constr
_refine_ls_matrix_type full
_refine_ls_number_parameters 244
_refine_ls_number_reflns 4661
_refine_ls_number_restraints 0
_refine_ls_restrained_S_all 0.985
_refine_ls_R_factor_all 0.0610
_refine_ls_R_factor_gt 0.0430
_refine_ls_shift/su_max 0.000
_refine_ls_shift/su_mean 0.000
_refine_ls_structure_factor_coef Fsqd
_refine_ls_weighting_details 'calc w=1/[\s^2^(Fo^2^)+(0.0560P)^2^+2.2000P] where P=(Fo^2^+2Fc^2^)/3'
_refine_ls_weighting_scheme calc
_refine_ls_wR_factor_gt 0.1052
_refine_ls_wR_factor_ref 0.1181
_reflns_number_gt 3640
_reflns_number_total 4661
_reflns_threshold_expression >2sigma(I)
_cod_data_source_file b607713g.txt
_cod_data_source_block Compound_I
_cod_depositor_comments
;
The following automatic conversions were performed:

'_symmetry_cell_setting' value 'Orthorhombic' changed to
'orthorhombic' according to
/usr/data/users/saulius/automatic-downloads/retrospective/RSC/lib/dictionaries/cif_core.dic
dictionary named 'cif_core.dic' version 2.4.2 from 2011-04-26.

Automatic conversion script
Id: cif_fix_values 2281 2013-09-26 08:29:07Z andrius 

The following automatic conversions were performed:

'_exptl_crystal_density_meas' value 'not measured' was changed to '?'
- the value is perceived as not measured.

Automatic conversion script
Id: cif_fix_values 3008 2015-01-20 13:52:24Z robertas 
;
_cod_database_code 7113334

loop_
_symmetry_equiv_pos_as_xyz
'x, y, z'
'-x+1/2, -y, z+1/2'
'x+1/2, -y+1/2, -z'
'-x, y+1/2, -z+1/2'
'-x, -y, -z'
'x-1/2, y, -z-1/2'
'-x-1/2, y-1/2, z'
'x, -y-1/2, z-1/2'

loop_
_atom_site_label
_atom_site_type_symbol
_atom_site_fract_x
_atom_site_fract_y
_atom_site_fract_z
_atom_site_U_iso_or_equiv
_atom_site_adp_type
_atom_site_occupancy
_atom_site_symmetry_multiplicity
_atom_site_calc_flag
_atom_site_refinement_flags
S11 S 0.09142(2) 0.30732(3) 0.347884(18) 0.02786(12) Uani 1 1 d .
O1 O 0.06258(7) 0.35107(11) 0.28857(5) 0.0351(3) Uani 1 1 d .
O2 O 0.09247(7) 0.38849(10) 0.40000(6) 0.0361(3) Uani 1 1 d .
N1 N 0.27167(8) 0.19189(14) 0.24890(6) 0.0350(3) Uani 1 1 d .
C2 C 0.20812(9) 0.23754(16) 0.27778(8) 0.0312(4) Uani 1 1 d .
H2 H 0.1679 0.2763 0.2538 0.037 Uiso 1 1 d R
C3 C 0.18373(9) 0.24331(15) 0.33876(7) 0.0293(3) Uani 1 1 d .
C4 C 0.21845(9) 0.19882(16) 0.39999(8) 0.0329(4) Uani 1 1 d .
H4A H 0.1852 0.2221 0.4341 0.039 Uiso 1 1 d R
H4B H 0.2219 0.1143 0.3987 0.039 Uiso 1 1 d R
C5 C 0.29893(10) 0.24621(17) 0.41241(8) 0.0353(4) Uani 1 1 d .
H5 H 0.3072 0.3299 0.4147 0.042 Uiso 1 1 d R
C6 C 0.36171(10) 0.17684(17) 0.41971(8) 0.0367(4) Uani 1 1 d .
H6 H 0.3544 0.0972 0.4338 0.044 Uiso 1 1 d R
C7 C 0.44371(11) 0.21354(19) 0.40789(9) 0.0431(4) Uani 1 1 d .
H7A H 0.4486 0.2971 0.4141 0.052 Uiso 1 1 d R
H7B H 0.4780 0.1728 0.4363 0.052 Uiso 1 1 d R
C8 C 0.46563(10) 0.18174(17) 0.34013(8) 0.0355(4) Uani 1 1 d .
H8A H 0.5156 0.2159 0.3296 0.043 Uiso 1 1 d R
H8B H 0.4685 0.0975 0.3359 0.043 Uiso 1 1 d R
C9 C 0.40533(9) 0.22567(15) 0.29207(8) 0.0315(4) Uani 1 1 d .
H9A H 0.3818 0.2974 0.3069 0.038 Uiso 1 1 d R
H9B H 0.4314 0.2404 0.2530 0.038 Uiso 1 1 d R
C10 C 0.33890(9) 0.13756(15) 0.28005(8) 0.0315(4) Uani 1 1 d .
H10A H 0.3229 0.1054 0.3196 0.038 Uiso 1 1 d R
H10B H 0.3595 0.0756 0.2541 0.038 Uiso 1 1 d R
C12 C 0.02965(9) 0.18830(14) 0.37040(7) 0.0268(3) Uani 1 1 d .
C13 C 0.01790(10) 0.09461(15) 0.32938(8) 0.0312(4) Uani 1 1 d .
H13 H 0.0443 0.0935 0.2897 0.037 Uiso 1 1 d R
C14 C -0.03168(10) 0.00324(15) 0.34645(8) 0.0340(4) Uani 1 1 d .
H14 H -0.0402 -0.0617 0.3184 0.041 Uiso 1 1 d R
C15 C -0.07003(10) 0.00352(15) 0.40394(8) 0.0347(4) Uani 1 1 d .
C16 C -0.12414(11) -0.09636(18) 0.42203(11) 0.0478(5) Uani 1 1 d .
H16A H -0.1261 -0.1543 0.3880 0.072 Uiso 0.50 1 calc PR
H16B H -0.1771 -0.0653 0.4297 0.072 Uiso 0.50 1 calc PR
H16C H -0.1044 -0.1343 0.4602 0.072 Uiso 0.50 1 calc PR
H16D H -0.1457 -0.0816 0.4639 0.072 Uiso 0.50 1 calc PR
H16E H -0.0946 -0.1707 0.4222 0.072 Uiso 0.50 1 calc PR
H16F H -0.1673 -0.1017 0.3917 0.072 Uiso 0.50 1 calc PR
C17 C -0.05718(11) 0.09747(16) 0.44438(9) 0.0390(4) Uani 1 1 d .
H17 H -0.0835 0.0992 0.4841 0.047 Uiso 1 1 d R
C18 C -0.00764(10) 0.18981(15) 0.42824(8) 0.0345(4) Uani 1 1 d .
H18 H 0.0020 0.2539 0.4566 0.041 Uiso 1 1 d R
C19 C 0.27690(10) 0.20587(18) 0.18115(8) 0.0378(4) Uani 1 1 d .
H19A H 0.2626 0.2852 0.1702 0.045 Uiso 1 1 d R
H19B H 0.3298 0.1906 0.1678 0.045 Uiso 1 1 d R
C20 C 0.22406(9) 0.12496(15) 0.14380(8) 0.0308(4) Uani 1 1 d .
C21 C 0.22283(11) 0.13750(16) 0.07887(8) 0.0376(4) Uani 1 1 d .
H21 H 0.2566 0.1946 0.0594 0.045 Uiso 1 1 d R
C22 C 0.17329(13) 0.06895(18) 0.04263(9) 0.0499(5) Uani 1 1 d .
H22 H 0.1736 0.0771 -0.0021 0.060 Uiso 1 1 d R
C23 C 0.12450(13) -0.01279(19) 0.07052(10) 0.0524(5) Uani 1 1 d .
H23 H 0.0892 -0.0589 0.0454 0.063 Uiso 1 1 d R
C24 C 0.12535(11) -0.02687(17) 0.13442(10) 0.0455(5) Uani 1 1 d .
H24 H 0.0918 -0.0842 0.1539 0.055 Uiso 1 1 d R
C25 C 0.17532(10) 0.04150(16) 0.17125(9) 0.0367(4) Uani 1 1 d .
H25 H 0.1764 0.0315 0.2159 0.044 Uiso 1 1 d R

loop_
_atom_site_aniso_label
_atom_site_aniso_U_11
_atom_site_aniso_U_22
_atom_site_aniso_U_33
_atom_site_aniso_U_23
_atom_site_aniso_U_13
_atom_site_aniso_U_12
S11 0.0287(2) 0.0273(2) 0.0276(2) 0.00006(15) -0.00282(15) -0.00006(15)
O1 0.0347(6) 0.0373(7) 0.0333(6) 0.0075(5) -0.0056(5) 0.0012(5)
O2 0.0406(7) 0.0301(6) 0.0375(7) -0.0077(5) -0.0039(5) -0.0006(5)
N1 0.0286(7) 0.0525(9) 0.0237(7) -0.0023(6) -0.0005(5) -0.0012(6)
C2 0.0281(7) 0.0382(9) 0.0272(8) 0.0015(7) -0.0039(6) -0.0044(7)
C3 0.0264(7) 0.0323(8) 0.0292(8) 0.0020(7) -0.0016(6) -0.0008(6)
C4 0.0319(8) 0.0389(9) 0.0277(8) 0.0027(7) 0.0003(6) 0.0042(7)
C5 0.0365(9) 0.0439(10) 0.0255(8) -0.0040(7) -0.0031(7) 0.0012(8)
C6 0.0404(9) 0.0442(10) 0.0255(8) 0.0026(7) -0.0032(7) 0.0035(8)
C7 0.0400(10) 0.0538(12) 0.0356(10) -0.0032(9) -0.0062(8) 0.0061(9)
C8 0.0274(8) 0.0410(10) 0.0382(9) -0.0013(8) -0.0015(7) -0.0003(7)
C9 0.0281(8) 0.0349(9) 0.0316(8) -0.0001(7) 0.0010(6) -0.0018(7)
C10 0.0302(8) 0.0352(9) 0.0290(8) -0.0048(7) 0.0021(6) 0.0004(7)
C12 0.0255(7) 0.0286(8) 0.0262(8) -0.0004(6) -0.0024(6) 0.0014(6)
C13 0.0353(8) 0.0326(9) 0.0258(8) -0.0026(7) -0.0007(6) 0.0011(7)
C14 0.0378(9) 0.0290(8) 0.0352(9) -0.0037(7) -0.0059(7) 0.0001(7)
C15 0.0288(8) 0.0336(9) 0.0416(10) 0.0056(8) -0.0031(7) 0.0007(7)
C16 0.0388(10) 0.0395(10) 0.0650(13) 0.0075(9) 0.0031(9) -0.0066(8)
C17 0.0399(9) 0.0433(10) 0.0337(9) 0.0002(8) 0.0083(7) -0.0020(8)
C18 0.0377(9) 0.0358(9) 0.0300(8) -0.0059(7) 0.0022(7) -0.0012(7)
C19 0.0333(9) 0.0544(11) 0.0256(8) -0.0006(8) 0.0015(7) -0.0079(8)
C20 0.0283(8) 0.0351(9) 0.0288(8) -0.0024(7) -0.0010(6) 0.0062(7)
C21 0.0465(10) 0.0363(9) 0.0302(9) -0.0011(7) -0.0029(7) 0.0063(8)
C22 0.0691(13) 0.0468(11) 0.0339(10) -0.0063(9) -0.0152(9) 0.0076(10)
C23 0.0557(12) 0.0455(11) 0.0559(13) -0.0139(10) -0.0187(10) 0.0004(10)
C24 0.0402(10) 0.0374(10) 0.0589(13) -0.0091(9) 0.0001(9) -0.0020(8)
C25 0.0342(9) 0.0398(10) 0.0360(9) -0.0021(8) 0.0013(7) 0.0026(7)

loop_
_atom_type_symbol
_atom_type_description
_atom_type_scat_dispersion_real
_atom_type_scat_dispersion_imag
_atom_type_scat_source
C C 0.0033 0.0016 'International Tables Vol C Tables 4.2.6.8 and 6.1.1.4'
H H 0.0000 0.0000 'International Tables Vol C Tables 4.2.6.8 and 6.1.1.4'
N N 0.0061 0.0033 'International Tables Vol C Tables 4.2.6.8 and 6.1.1.4'
O O 0.0106 0.0060 'International Tables Vol C Tables 4.2.6.8 and 6.1.1.4'
S S 0.1246 0.1234 'International Tables Vol C Tables 4.2.6.8 and 6.1.1.4'

loop_
_geom_angle_atom_site_label_1
_geom_angle_atom_site_label_2
_geom_angle_atom_site_label_3
_geom_angle
O2 S11 O1 117.48(8)
O2 S11 C3 109.91(8)
O1 S11 C3 110.52(8)
O2 S11 C12 106.39(8)
O1 S11 C12 107.29(7)
C3 S11 C12 104.32(8)
C2 N1 C10 125.55(14)
C2 N1 C19 117.48(14)
C10 N1 C19 116.78(13)
N1 C2 C3 134.20(16)
N1 C2 H2 120.1
C3 C2 H2 105.7
C2 C3 C4 133.24(15)
C2 C3 S11 113.57(12)
C4 C3 S11 113.07(11)
C5 C4 C3 112.90(14)
C5 C4 H4A 107.8
C3 C4 H4A 109.5
C5 C4 H4B 107.9
C3 C4 H4B 109.2
H4A C4 H4B 109.5
C6 C5 C4 122.80(17)
C6 C5 H5 117.3
C4 C5 H5 119.9
C5 C6 C7 124.70(18)
C5 C6 H6 119.1
C7 C6 H6 116.2
C6 C7 C8 108.89(15)
C6 C7 H7A 109.7
C8 C7 H7A 109.9
C6 C7 H7B 109.3
C8 C7 H7B 109.6
H7A C7 H7B 109.5
C9 C8 C7 113.08(14)
C9 C8 H8A 107.7
C7 C8 H8A 109.9
C9 C8 H8B 107.1
C7 C8 H8B 109.5
H8A C8 H8B 109.5
C10 C9 C8 113.22(14)
C10 C9 H9A 107.5
C8 C9 H9A 109.4
C10 C9 H9B 108.0
C8 C9 H9B 109.2
H9A C9 H9B 109.5
N1 C10 C9 112.32(14)
N1 C10 H10A 109.9
C9 C10 H10A 108.0
N1 C10 H10B 109.3
C9 C10 H10B 107.8
H10A C10 H10B 109.5
C18 C12 C13 120.30(15)
C18 C12 S11 120.10(12)
C13 C12 S11 119.59(12)
C14 C13 C12 119.49(15)
C14 C13 H13 120.5
C12 C13 H13 120.0
C13 C14 C15 121.10(16)
C13 C14 H14 120.1
C15 C14 H14 118.8
C17 C15 C14 118.54(16)
C17 C15 C16 120.77(17)
C14 C15 C16 120.69(17)
C15 C16 H16A 109.5
C15 C16 H16B 109.5
H16A C16 H16B 109.5
C15 C16 H16C 109.5
H16A C16 H16C 109.5
H16B C16 H16C 109.5
C15 C16 H16D 109.5
H16A C16 H16D 141.1
H16B C16 H16D 56.3
H16C C16 H16D 56.3
C15 C16 H16E 109.5
H16A C16 H16E 56.3
H16B C16 H16E 141.1
H16C C16 H16E 56.3
H16D C16 H16E 109.5
C15 C16 H16F 109.5
H16A C16 H16F 56.3
H16B C16 H16F 56.3
H16C C16 H16F 141.1
H16D C16 H16F 109.5
H16E C16 H16F 109.5
C18 C17 C15 121.29(16)
C18 C17 H17 119.2
C15 C17 H17 119.5
C17 C18 C12 119.28(16)
C17 C18 H18 121.1
C12 C18 H18 119.6
N1 C19 C20 114.95(14)
N1 C19 H19A 109.1
C20 C19 H19A 106.8
N1 C19 H19B 109.5
C20 C19 H19B 106.9
H19A C19 H19B 109.5
C25 C20 C21 118.75(16)
C25 C20 C19 123.04(15)
C21 C20 C19 118.18(16)
C22 C21 C20 120.59(18)
C22 C21 H21 120.0
C20 C21 H21 119.4
C23 C22 C21 120.12(19)
C23 C22 H22 119.9
C21 C22 H22 120.0
C24 C23 C22 120.05(19)
C24 C23 H23 120.0
C22 C23 H23 120.0
C23 C24 C25 120.2(2)
C23 C24 H24 120.2
C25 C24 H24 119.6
C20 C25 C24 120.29(18)
C20 C25 H25 119.3
C24 C25 H25 120.4

loop_
_geom_bond_atom_site_label_1
_geom_bond_atom_site_label_2
_geom_bond_distance
S11 O2 1.4443(12)
S11 O1 1.4465(12)
S11 C3 1.7400(16)
S11 C12 1.7758(17)
N1 C2 1.348(2)
N1 C10 1.459(2)
N1 C19 1.459(2)
C2 C3 1.369(2)
C2 H2 0.9599
C3 C4 1.521(2)
C4 C5 1.494(2)
C4 H4A 0.9599
C4 H4B 0.9601
C5 C6 1.335(2)
C5 H5 0.9600
C6 C7 1.477(3)
C6 H6 0.9600
C7 C8 1.538(2)
C7 H7A 0.9600
C7 H7B 0.9601
C8 C9 1.534(2)
C8 H8A 0.9600
C8 H8B 0.9600
C9 C10 1.529(2)
C9 H9A 0.9600
C9 H9B 0.9599
C10 H10A 0.9600
C10 H10B 0.9600
C12 C18 1.389(2)
C12 C13 1.391(2)
C13 C14 1.384(2)
C13 H13 0.9601
C14 C15 1.391(2)
C14 H14 0.9600
C15 C17 1.388(3)
C15 C16 1.509(2)
C16 H16A 0.9800
C16 H16B 0.9800
C16 H16C 0.9800
C16 H16D 0.9800
C16 H16E 0.9800
C16 H16F 0.9800
C17 C18 1.387(2)
C17 H17 0.9599
C18 H18 0.9600
C19 C20 1.511(2)
C19 H19A 0.9600
C19 H19B 0.9600
C20 C25 1.387(2)
C20 C21 1.395(2)
C21 C22 1.383(3)
C21 H21 0.9601
C22 C23 1.379(3)
C22 H22 0.9601
C23 C24 1.375(3)
C23 H23 0.9600
C24 C25 1.393(3)
C24 H24 0.9599
C25 H25 0.9600

loop_
_geom_torsion_atom_site_label_1
_geom_torsion_atom_site_label_2
_geom_torsion_atom_site_label_3
_geom_torsion_atom_site_label_4
_geom_torsion
C10 N1 C2 C3 -4.0(3)
C19 N1 C2 C3 -178.98(19)
N1 C2 C3 C4 -0.7(3)
N1 C2 C3 S11 -176.44(16)
O2 S11 C3 C2 -136.41(13)
O1 S11 C3 C2 -5.15(16)
C12 S11 C3 C2 109.87(13)
O2 S11 C3 C4 46.98(14)
O1 S11 C3 C4 178.24(12)
C12 S11 C3 C4 -66.74(14)
C2 C3 C4 C5 57.8(3)
S11 C3 C4 C5 -126.50(14)
C3 C4 C5 C6 -120.69(18)
C4 C5 C6 C7 155.23(17)
C5 C6 C7 C8 -92.8(2)
C6 C7 C8 C9 50.6(2)
C7 C8 C9 C10 -88.48(19)
C2 N1 C10 C9 -93.34(19)
C19 N1 C10 C9 81.63(18)
C8 C9 C10 N1 163.74(14)
O2 S11 C12 C18 1.72(15)
O1 S11 C12 C18 -124.80(14)
C3 S11 C12 C18 117.92(14)
O2 S11 C12 C13 -179.29(12)
O1 S11 C12 C13 54.18(15)
C3 S11 C12 C13 -63.09(14)
C18 C12 C13 C14 0.5(2)
S11 C12 C13 C14 -178.53(13)
C12 C13 C14 C15 0.0(2)
C13 C14 C15 C17 -0.4(3)
C13 C14 C15 C16 179.83(16)
C14 C15 C17 C18 0.3(3)
C16 C15 C17 C18 -179.94(17)
C15 C17 C18 C12 0.2(3)
C13 C12 C18 C17 -0.6(2)
S11 C12 C18 C17 178.43(13)
C2 N1 C19 C20 -75.8(2)
C10 N1 C19 C20 108.77(17)
N1 C19 C20 C25 -1.4(2)
N1 C19 C20 C21 176.71(15)
C25 C20 C21 C22 0.7(3)
C19 C20 C21 C22 -177.46(17)
C20 C21 C22 C23 0.0(3)
C21 C22 C23 C24 -0.4(3)
C22 C23 C24 C25 0.1(3)
C21 C20 C25 C24 -1.0(2)
C19 C20 C25 C24 177.10(17)
C23 C24 C25 C20 0.6(3)
